data_4063060
loop_
_publ_author_name
'Walter Figueroa '
'Mauricio Fuentealba'
'Carolina Manzur'
'David Carrilllo'
'Andr\'es Vega'
'Jean-Yves Saillard'
'Jean-Rene Hamon'

_journal_name_full Organometallics
_journal_paper_doi 10.1021/om0498605
_journal_year 2004
_chemical_formula_sum 'C20.8 H22.6 Cl1.6 Fe N3'
_chemical_formula_weight 427.19
_space_group_IT_number 14
_symmetry_cell_setting monoclinic
_symmetry_space_group_name_Hall '-P 2ybc'
_symmetry_space_group_name_H-M 'P 1 21/c 1'
_cell_angle_alpha 90.00
_cell_angle_beta 102.40(3)
_cell_angle_gamma 90.00
_cell_formula_units_Z 4
_cell_length_a 18.19(3)
_cell_length_b 8.056(15)
_cell_length_c 14.43(3)
_cell_measurement_temperature 293(2)
_cell_volume 2065(7)
_diffrn_ambient_temperature 293(2)
_exptl_crystal_density_diffrn 1.374
_cod_depositor_comments
;
The following automatic conversions were performed:
'_geom_bond_publ_flag' value 'Y' changed to 'y' according to
'/home/saulius/struct/CIF-dictionaries/cif_core.dic' dictionary named
'cif_core.dic' version 2.4.1 from 2010-06-29 (9 times).

Automatic conversion script
Id: cif_fix_enum 1527 2010-12-29 10:47:43Z saulius 
;
_cod_original_sg_symbol_H-M 'P 21/c'
_cod_original_formula_sum 'C20.80 H22.60 Cl1.60 Fe N3'
_cod_database_code 4063060

loop_
_symmetry_equiv_pos_as_xyz
'x, y, z'
'-x, y+1/2, -z+1/2'
'-x, -y, -z'
'x, -y-1/2, z-1/2'

loop_
_atom_site_label
_atom_site_type_symbol
_atom_site_fract_x
_atom_site_fract_y
_atom_site_fract_z
_atom_site_U_iso_or_equiv
_atom_site_adp_type
_atom_site_occupancy
_atom_site_symmetry_multiplicity
_atom_site_calc_flag
_atom_site_refinement_flags
_atom_site_disorder_assembly
_atom_site_disorder_group
Fe Fe 0.70708(10) 0.6963(2) 1.03250(12) 0.0658(7) Uani 1 1 d . . .
C1 C 0.7496(6) 0.9607(15) 1.0137(8) 0.058(3) Uani 1 1 d . . .
C2 C 0.8059(6) 0.8394(14) 1.0400(8) 0.057(3) Uani 1 1 d . . .
H2 H 0.8388 0.8139 0.9963 0.068 Uiso 1 1 calc R . .
C3 C 0.8084(7) 0.7363(16) 1.1192(9) 0.074(4) Uani 1 1 d . . .
H3 H 0.8452 0.6456 1.1314 0.089 Uiso 1 1 calc R . .
C4 C 0.7511(8) 0.7438(17) 1.1716(9) 0.081(4) Uani 1 1 d . . .
H4 H 0.7487 0.6585 1.2193 0.097 Uiso 1 1 calc R . .
C5 C 0.6921(7) 0.8465(15) 1.1427(8) 0.067(3) Uani 1 1 d . . .
H5 H 0.6469 0.8314 1.1687 0.080 Uiso 1 1 calc R . .
C6 C 0.6871(7) 0.9437(15) 1.0614(9) 0.068(3) Uani 1 1 d . . .
H6 H 0.6384 0.9930 1.0319 0.081 Uiso 1 1 calc R . .
N1 N 0.7424(5) 1.0683(12) 0.9443(7) 0.065(3) Uani 1 1 d . . .
N2 N 0.8032(5) 1.0568(12) 0.8977(7) 0.068(3) Uani 1 1 d . . .
C7 C 0.7980(6) 1.1497(16) 0.8258(8) 0.066(3) Uani 1 1 d . . .
H7 H 0.7560 1.2179 0.8092 0.080 Uiso 1 1 calc R . .
C8 C 0.8540(7) 1.1555(14) 0.7679(9) 0.064(3) Uani 1 1 d . . .
C9 C 0.9191(7) 1.0647(14) 0.7895(8) 0.063(3) Uani 1 1 d . . .
H9 H 0.9277 0.9991 0.8438 0.076 Uiso 1 1 calc R . .
C10 C 0.9718(7) 1.0660(14) 0.7356(8) 0.065(3) Uani 1 1 d . . .
H10 H 1.0160 1.0057 0.7549 0.078 Uiso 1 1 calc R . .
C11 C 0.9598(7) 1.1576(14) 0.6509(8) 0.064(3) Uani 1 1 d . . .
C12 C 0.8941(7) 1.2515(14) 0.6269(8) 0.064(3) Uani 1 1 d . . .
H12 H 0.8850 1.3160 0.5722 0.077 Uiso 1 1 calc R . .
C13 C 0.8424(7) 1.2489(14) 0.6843(9) 0.066(3) Uani 1 1 d . . .
H13 H 0.7985 1.3111 0.6668 0.079 Uiso 1 1 calc R . .
N3 N 1.0097(6) 1.1529(12) 0.5906(7) 0.074(3) Uani 1 1 d . . .
C14 C 0.9967(8) 1.2487(16) 0.5036(9) 0.086(4) Uani 1 1 d . . .
H14A H 0.9451 1.2367 0.4709 0.129 Uiso 1 1 calc R . .
H14B H 1.0291 1.2092 0.4639 0.129 Uiso 1 1 calc R . .
H14C H 1.0072 1.3636 0.5184 0.129 Uiso 1 1 calc R . .
C15 C 1.0864(7) 1.0956(17) 0.6291(9) 0.087(4) Uani 1 1 d . . .
H15A H 1.1127 1.1771 0.6723 0.130 Uiso 1 1 calc R . .
H15B H 1.1120 1.0795 0.5781 0.130 Uiso 1 1 calc R . .
H15C H 1.0848 0.9926 0.6620 0.130 Uiso 1 1 calc R . .
C16 C 0.6980(13) 0.584(3) 0.9022(11) 0.111(6) Uani 1 1 d . . .
H16 H 0.7274 0.6137 0.8551 0.133 Uiso 1 1 calc R . .
C17 C 0.6300(13) 0.653(2) 0.9083(15) 0.123(7) Uani 1 1 d . . .
H17 H 0.6005 0.7352 0.8658 0.148 Uiso 1 1 calc R . .
C18 C 0.6101(11) 0.571(3) 0.9951(15) 0.112(6) Uani 1 1 d . . .
H18 H 0.5642 0.5868 1.0194 0.135 Uiso 1 1 calc R . .
C19 C 0.6660(13) 0.464(2) 1.0271(12) 0.109(6) Uani 1 1 d . . .
H19 H 0.6687 0.3929 1.0829 0.131 Uiso 1 1 calc R . .
C20 C 0.7198(11) 0.4693(19) 0.9751(14) 0.110(5) Uani 1 1 d . . .
H20 H 0.7662 0.4033 0.9867 0.133 Uiso 1 1 calc R . .
C1S C 0.4215(10) 0.817(3) 0.1720(12) 0.108(6) Uani 0.80 1 d P . .
H1SA H 0.3723 0.8360 0.1315 0.129 Uiso 0.80 1 calc PR . .
H1SB H 0.4271 0.6980 0.1821 0.129 Uiso 0.80 1 calc PR . .
Cl1S Cl 0.4870(3) 0.8818(10) 0.1158(5) 0.173(3) Uani 0.80 1 d P . .
Cl2S Cl 0.4246(4) 0.9069(18) 0.2740(5) 0.274(7) Uani 0.80 1 d P . .

loop_
_atom_site_aniso_label
_atom_site_aniso_U_11
_atom_site_aniso_U_22
_atom_site_aniso_U_33
_atom_site_aniso_U_23
_atom_site_aniso_U_13
_atom_site_aniso_U_12
Fe 0.0770(12) 0.0640(11) 0.0559(11) -0.0011(11) 0.0133(8) -0.0020(11)
C1 0.064(8) 0.054(7) 0.056(8) -0.005(6) 0.012(6) -0.001(6)
C2 0.062(7) 0.066(8) 0.039(6) -0.005(6) 0.004(5) 0.008(6)
C3 0.065(8) 0.078(10) 0.074(9) -0.002(8) 0.001(7) 0.012(7)
C4 0.087(10) 0.092(11) 0.059(8) 0.006(7) 0.007(8) 0.002(8)
C5 0.074(8) 0.082(10) 0.041(7) 0.000(7) 0.006(6) 0.017(7)
C6 0.066(8) 0.063(8) 0.072(9) -0.007(7) 0.010(7) 0.001(6)
N1 0.064(6) 0.061(7) 0.068(7) -0.002(6) 0.009(6) 0.008(5)
N2 0.077(7) 0.071(7) 0.057(6) 0.009(6) 0.019(5) 0.000(5)
C7 0.064(8) 0.079(10) 0.056(8) -0.010(7) 0.013(6) -0.001(6)
C8 0.066(8) 0.052(8) 0.067(8) -0.010(6) 0.000(7) -0.005(6)
C9 0.072(8) 0.065(8) 0.049(7) 0.012(6) 0.003(6) 0.001(7)
C10 0.068(8) 0.056(8) 0.070(8) 0.018(7) 0.009(7) 0.013(6)
C11 0.066(8) 0.064(9) 0.054(8) 0.006(6) -0.009(6) -0.013(6)
C12 0.080(9) 0.057(8) 0.052(7) 0.005(6) 0.005(7) -0.001(6)
C13 0.067(8) 0.056(8) 0.066(8) 0.005(6) -0.004(7) 0.007(6)
N3 0.066(7) 0.083(8) 0.074(7) 0.019(6) 0.018(6) 0.009(6)
C14 0.107(11) 0.093(10) 0.059(8) 0.010(8) 0.021(7) -0.014(8)
C15 0.078(10) 0.089(10) 0.094(10) 0.006(9) 0.018(8) -0.002(8)
C16 0.147(18) 0.117(16) 0.067(11) -0.013(11) 0.020(11) -0.024(13)
C17 0.131(16) 0.083(13) 0.116(15) -0.013(11) -0.063(13) 0.004(12)
C18 0.101(13) 0.093(13) 0.149(18) -0.045(13) 0.042(13) -0.021(11)
C19 0.146(16) 0.077(12) 0.118(14) -0.022(11) 0.057(14) -0.031(12)
C20 0.153(17) 0.061(10) 0.118(15) -0.015(10) 0.030(13) 0.018(10)
C1S 0.102(14) 0.130(17) 0.091(14) 0.014(13) 0.021(11) 0.031(13)
Cl1S 0.076(4) 0.230(8) 0.218(8) 0.053(6) 0.046(4) 0.012(4)
Cl2S 0.121(6) 0.58(2) 0.105(5) -0.102(8) -0.001(4) 0.010(8)

loop_
_geom_bond_atom_site_label_1
_geom_bond_atom_site_label_2
_geom_bond_distance
_geom_bond_site_symmetry_2
_geom_bond_publ_flag
Fe C18 2.005(16) . ?
Fe C19 2.011(16) . ?
Fe C3 2.020(12) . y
Fe C4 2.030(13) . y
Fe C20 2.041(14) . ?
Fe C17 2.053(15) . ?
Fe C5 2.063(11) . y
Fe C16 2.061(15) . ?
Fe C6 2.084(12) . y
Fe C2 2.119(11) . y
Fe C1 2.303(13) . y
C1 N1 1.309(13) . y
C1 C2 1.407(15) . ?
C1 C6 1.457(15) . ?
C2 C3 1.405(15) . ?
C3 C4 1.414(16) . ?
C4 C5 1.348(16) . ?
C5 C6 1.397(15) . ?
N1 N2 1.416(12) . y
N2 C7 1.265(13) . y
C7 C8 1.450(15) . ?
C8 C9 1.370(15) . ?
C8 C13 1.399(15) . ?
C9 C10 1.357(14) . ?
C10 C11 1.404(14) . ?
C11 N3 1.386(15) . ?
C11 C12 1.394(15) . ?
C12 C13 1.379(15) . ?
N3 C14 1.448(14) . ?
N3 C15 1.461(15) . ?
C16 C17 1.38(2) . ?
C16 C20 1.39(2) . ?
C17 C18 1.53(2) . ?
C18 C19 1.34(2) . ?
C19 C20 1.36(2) . ?
C1S Cl2S 1.631(19) . ?
C1S Cl1S 1.663(18) . ?
